data_2005273
loop_
_publ_author_name
'Yamin, B. M.'
'bin Shawkataly, O.'
'Fun, H.-K.'
'Sivakumar, K.'

_publ_section_title
;
 [1,1'-Bis(diphenylphosphonato-<i>O</i>)ferrocene]tetrachlorotin
;
_journal_issue 8
_journal_name_full 'Acta Crystallographica Section C'
_journal_page_first 1966
_journal_page_last 1968
_journal_paper_doi 10.1107/S0108270196001758
_journal_volume 52
_journal_year 1996
_chemical_formula_iupac '[Sn Cl4 (C17 H14 O1 P1)2]'
_chemical_formula_sum 'C34 H28 Cl4 Fe O2 P2 Sn'
_chemical_formula_weight 846.84
_chemical_name_systematic
;
Tetrachlorotin Bis(diphenylphosphonato)ferrocene.
;
_space_group_IT_number 14
_symmetry_cell_setting monoclinic
_symmetry_space_group_name_Hall '-P 2yn'
_symmetry_space_group_name_H-M 'P 1 21/n 1'
_audit_creation_method SHELXL
_cell_angle_alpha 90
_cell_angle_beta 106.94(2)
_cell_angle_gamma 90
_cell_formula_units_Z 4
_cell_length_a 12.221(3)
_cell_length_b 20.750(3)
_cell_length_c 13.902(2)
_cell_measurement_reflns_used 25
_cell_measurement_temperature 293(2)
_cell_measurement_theta_max 25
_cell_measurement_theta_min 8
_cell_volume 3372.4(11)
_computing_cell_refinement XSCANS
_computing_data_collection 'XSCANS (Siemens, 1994)'
_computing_data_reduction XSCANS
_computing_molecular_graphics 'SHELXTL/PC (Sheldrick, 1990b)'
_computing_publication_material 'SHELXL93. Geometric calculations: PARST (Nardelli, 1983)'
_computing_structure_refinement 'SHELXL93 (Sheldrick, 1993)'
_computing_structure_solution 'SHELXS86 (Sheldrick, 1990a)'
_diffrn_ambient_temperature 293(2)
_diffrn_measurement_device 'Siemens P4'
_diffrn_measurement_method \q/2\q
_diffrn_radiation_monochromator graphite
_diffrn_radiation_source 'fine-focus sealed tube'
_diffrn_radiation_type MoK\a
_diffrn_radiation_wavelength 0.71073
_diffrn_reflns_av_R_equivalents 0.0219
_diffrn_reflns_av_sigmaI/netI 0.0424
_diffrn_reflns_limit_h_max 14
_diffrn_reflns_limit_h_min -1
_diffrn_reflns_limit_k_max 26
_diffrn_reflns_limit_k_min -1
_diffrn_reflns_limit_l_max 17
_diffrn_reflns_limit_l_min -18
_diffrn_reflns_number 9197
_diffrn_reflns_theta_max 27.50
_diffrn_reflns_theta_min 1.82
_diffrn_standards_decay_% <4
_diffrn_standards_interval_count 97
_diffrn_standards_number 3
_exptl_absorpt_coefficient_mu 1.614
_exptl_absorpt_correction_type none
_exptl_crystal_colour yellow
_exptl_crystal_density_diffrn 1.668
_exptl_crystal_density_method 'not measured'
_exptl_crystal_description needle
_exptl_crystal_F_000 1688
_exptl_crystal_size_max 0.60
_exptl_crystal_size_mid 0.22
_exptl_crystal_size_min 0.14
_refine_diff_density_max 0.983
_refine_diff_density_min -0.655
_refine_ls_extinction_method none
_refine_ls_goodness_of_fit_all 0.980
_refine_ls_goodness_of_fit_obs 1.052
_refine_ls_hydrogen_treatment refall
_refine_ls_matrix_type full
_refine_ls_number_parameters 509
_refine_ls_number_reflns 7657
_refine_ls_number_restraints 0
_refine_ls_restrained_S_all 0.980
_refine_ls_restrained_S_obs 1.052
_refine_ls_R_factor_all 0.0451
_refine_ls_R_factor_obs 0.0331
_refine_ls_shift/esd_max 0.001
_refine_ls_shift/esd_mean 0.000
_refine_ls_structure_factor_coef Fsqd
_refine_ls_weighting_scheme
;
calc w = 1/[\s^2^(F~o~^2^) + (0.0526P)^2^]
where P = (F~o~^2^ + 2F~c~^2^)/3
;
_refine_ls_wR_factor_all 0.0912
_refine_ls_wR_factor_obs 0.0865
_reflns_number_observed 6084
_reflns_number_total 7657
_reflns_observed_criterion >2sigma(I)
_cod_data_source_file kh1088.cif
_cod_data_source_block bmy22
_cod_depositor_comments
;
The following automatic conversions were performed:

'_geom_bond_publ_flag' value 'Yes' changed to 'yes' according to
/home/saulius/struct/CIF-dictionaries/cif_core.dic dictionary named
'cif_core.dic' version 2.4.1 from 2010-06-29 (14
times).

'_geom_angle_publ_flag' value 'Yes' changed to 'yes'
according to /home/saulius/struct/CIF-dictionaries/cif_core.dic
dictionary named 'cif_core.dic' version 2.4.1 from 2010-06-29 (29
times).

Automatic conversion script
Id: cif_fix_values 1715 2011-07-08 13:25:40Z adriana 
;
_cod_original_cell_volume 3372(1)
_cod_original_sg_symbol_H-M 'P 21/n'
_cod_database_code 2005273

loop_
_symmetry_equiv_pos_as_xyz
'x, y, z'
'-x+1/2, y+1/2, -z+1/2'
'-x, -y, -z'
'x-1/2, -y-1/2, z-1/2'

loop_
_atom_site_aniso_label
_atom_site_aniso_U_11
_atom_site_aniso_U_22
_atom_site_aniso_U_33
_atom_site_aniso_U_12
_atom_site_aniso_U_13
_atom_site_aniso_U_23
Sn 0.03507(12) 0.02408(10) 0.03502(11) 0.00093(8) 0.01092(8) -0.00239(7)
Fe 0.0260(2) 0.0258(2) 0.0362(2) -0.0022(2) 0.0119(2) -0.0032(2)
Cl1 0.0742(6) 0.0253(4) 0.0922(7) -0.0043(4) 0.0363(6) -0.0099(4)
Cl2 0.0725(6) 0.0620(6) 0.0566(5) -0.0057(5) 0.0383(5) -0.0139(4)
Cl3 0.0423(4) 0.0477(4) 0.0420(4) -0.0023(4) -0.0016(3) -0.0011(3)
Cl4 0.0381(4) 0.0509(5) 0.0569(5) 0.0099(4) 0.0042(4) 0.0080(4)
P1 0.0334(4) 0.0245(3) 0.0341(3) -0.0041(3) 0.0115(3) -0.0009(3)
P2 0.0261(3) 0.0250(3) 0.0319(3) -0.0012(3) 0.0102(3) 0.0000(3)
O1 0.0397(12) 0.0324(11) 0.0375(10) -0.0004(9) 0.0142(9) -0.0028(8)
O2 0.0363(11) 0.0255(10) 0.0447(11) -0.0024(8) 0.0127(9) -0.0028(8)
C1 0.037(2) 0.0276(14) 0.044(2) -0.0104(12) 0.0100(13) -0.0007(12)
C2 0.040(2) 0.045(2) 0.068(2) -0.009(2) 0.016(2) -0.010(2)
C3 0.043(2) 0.069(3) 0.086(3) -0.014(2) 0.018(2) -0.001(2)
C4 0.053(3) 0.063(3) 0.071(3) -0.030(2) 0.000(2) -0.001(2)
C5 0.067(3) 0.059(3) 0.066(2) -0.026(2) 0.007(2) -0.019(2)
C6 0.050(2) 0.044(2) 0.060(2) -0.012(2) 0.016(2) -0.012(2)
C7 0.046(2) 0.0273(13) 0.0337(14) -0.0045(13) 0.0111(13) 0.0009(11)
C8 0.049(2) 0.038(2) 0.050(2) 0.0007(15) 0.014(2) 0.0063(14)
C9 0.067(3) 0.046(2) 0.054(2) 0.003(2) 0.005(2) 0.012(2)
C10 0.099(4) 0.045(2) 0.042(2) 0.002(2) 0.009(2) 0.002(2)
C11 0.095(3) 0.051(2) 0.042(2) 0.006(2) 0.030(2) -0.001(2)
C12 0.063(2) 0.039(2) 0.046(2) 0.001(2) 0.021(2) 0.0011(14)
C13 0.037(2) 0.0291(14) 0.0367(14) 0.0023(12) 0.0126(12) 0.0022(11)
C14 0.061(2) 0.041(2) 0.055(2) -0.003(2) -0.006(2) 0.010(2)
C15 0.092(4) 0.062(3) 0.068(3) 0.002(3) -0.025(3) 0.020(2)
C16 0.092(4) 0.043(2) 0.064(3) 0.013(2) 0.008(2) 0.023(2)
C17 0.082(3) 0.029(2) 0.067(2) 0.003(2) 0.027(2) 0.007(2)
C18 0.052(2) 0.032(2) 0.053(2) -0.0053(15) 0.010(2) 0.0018(14)
C19 0.0281(14) 0.0347(14) 0.0335(13) -0.0004(11) 0.0120(11) 0.0046(11)
C20 0.038(2) 0.050(2) 0.040(2) -0.0003(14) 0.0190(14) -0.0015(14)
C21 0.039(2) 0.067(2) 0.059(2) 0.002(2) 0.029(2) 0.000(2)
C22 0.031(2) 0.079(3) 0.069(2) -0.002(2) 0.020(2) 0.012(2)
C23 0.034(2) 0.073(3) 0.051(2) -0.011(2) 0.002(2) -0.001(2)
C24 0.039(2) 0.055(2) 0.043(2) -0.007(2) 0.0160(14) -0.007(2)
C25 0.0265(14) 0.0267(13) 0.0401(14) -0.0032(11) 0.0092(11) -0.0017(11)
C26 0.0280(14) 0.0330(15) 0.041(2) 0.0002(12) 0.0044(12) 0.0016(12)
C27 0.034(2) 0.031(2) 0.056(2) 0.0031(13) 0.0057(14) 0.0055(14)
C28 0.027(2) 0.033(2) 0.074(2) 0.0018(13) 0.018(2) -0.010(2)
C29 0.032(2) 0.035(2) 0.051(2) -0.0037(12) 0.0214(13) -0.0049(13)
C30 0.0241(13) 0.0330(14) 0.0353(14) -0.0038(11) 0.0104(11) -0.0031(11)
C31 0.035(2) 0.0320(15) 0.052(2) -0.0110(13) 0.0187(14) -0.0101(14)
C32 0.036(2) 0.055(2) 0.049(2) -0.015(2) 0.0183(15) -0.025(2)
C33 0.036(2) 0.069(2) 0.0311(15) -0.006(2) 0.0110(13) -0.0048(15)
C34 0.0262(14) 0.044(2) 0.0362(14) 0.0034(13) 0.0116(11) 0.0025(12)

loop_
_atom_site_label
_atom_site_occupancy
_atom_site_fract_x
_atom_site_fract_y
_atom_site_fract_z
_atom_site_U_iso_or_equiv
_atom_site_thermal_displace_type
_atom_site_calc_flag
_atom_site_type_symbol
Sn 1 .84792(2) .094557(9) .14966(1) .03124(7) Uani d Sn
Fe 1 .77014(3) .27348(2) .36381(3) .0287(1) Uani d Fe
Cl1 1 .8079(1) -.01835(4) .14183(8) .0613(3) Uani d Cl
Cl2 1 .93604(9) .09207(5) .01780(7) .0596(2) Uani d Cl
Cl3 1 .66763(7) .12560(4) .03927(6) .0470(2) Uani d Cl
Cl4 1 1.02173(7) .08133(4) .27981(7) .0507(2) Uani d Cl
P1 1 .68307(7) .11898(3) .32187(5) .0303(2) Uani d P
P2 1 .93715(6) .25623(3) .21058(5) .0273(1) Uani d P
O1 1 .7690(2) .10365(9) .2666(2) .0359(5) Uani d O
O2 1 .8779(2) .19457(9) .1686(2) .0353(4) Uani d O
C1 1 .5502(3) .0785(1) .2668(2) .0365(6) Uani d C
C2 1 .4501(3) .0968(2) .2885(3) .0508(9) Uani d C
C3 1 .3475(4) .0659(2) .2415(4) .066(1) Uani d C
C4 1 .3433(4) .0188(2) .1723(3) .066(1) Uani d C
C5 1 .4404(4) .0004(2) .1506(3) .066(1) Uani d C
C6 1 .5446(4) .0296(2) .1975(3) .0514(9) Uani d C
C7 1 .7436(3) .0957(1) .4516(2) .0356(6) Uani d C
C8 1 .8578(3) .0785(2) .4836(3) .0456(8) Uani d C
C9 1 .9100(4) .0661(2) .5845(3) .059(1) Uani d C
C10 1 .8472(5) .0704(2) .6526(3) .064(1) Uani d C
C11 1 .7350(4) .0865(2) .6210(3) .060(1) Uani d C
C12 1 .6815(4) .0989(2) .5206(3) .0479(8) Uani d C
C13 1 .8801(3) .3198(1) .1234(2) .0338(6) Uani d C
C14 1 .7865(4) .3071(2) .0420(3) .057(1) Uani d C
C15 1 .7413(5) .3565(2) -.0244(4) .084(2) Uani d C
C16 1 .7895(5) .4172(2) -.0105(4) .070(1) Uani d C
C17 1 .8840(4) .4290(2) .0679(3) .058(1) Uani d C
C18 1 .9297(3) .3806(2) .1358(3) .0468(8) Uani d C
C19 1 1.0884(2) .2537(1) .2281(2) .0315(6) Uani d C
C20 1 1.1282(3) .2177(2) .1602(2) .0410(7) Uani d C
C21 1 1.2441(3) .2184(2) .1696(3) .0516(9) Uani d C
C22 1 1.3180(3) .2526(2) .2442(3) .058(1) Uani d C
C23 1 1.2794(3) .2873(2) .3117(3) .0550(9) Uani d C
C24 1 1.1639(3) .2877(2) .3039(2) .0448(8) Uani d C
C25 1 .6510(2) .2029(1) .3215(2) .0312(6) Uani d C
C26 1 .6441(3) .2454(1) .2386(2) .0351(6) Uani d C
C27 1 .6209(3) .3079(2) .2683(3) .0418(7) Uani d C
C28 1 .6124(3) .3053(2) .3674(3) .0440(8) Uani d C
C29 1 .6308(3) .2405(2) .4013(3) .0373(7) Uani d C
C30 1 .9192(2) .2779(1) .3284(2) .0304(6) Uani d C
C31 1 .8916(3) .3399(2) .3618(3) .0383(7) Uani d C
C32 1 .8858(3) .3324(2) .4613(3) .0454(8) Uani d C
C33 1 .9091(3) .2679(2) .4900(2) .0450(8) Uani d C
C34 1 .9303(2) .2337(2) .4093(2) .0348(6) Uani d C
H2 1 .454(3) .125(2) .336(3) .05(1) Uiso d H
H3 1 .273(4) .083(2) .249(3) .07(1) Uiso d H
H4 1 .271(5) .005(3) .132(4) .11(2) Uiso d H
H5 1 .432(4) -.030(2) .099(3) .08(1) Uiso d H
H6 1 .601(4) .020(2) .179(3) .07(2) Uiso d H
H8 1 .894(3) .076(2) .442(3) .04(1) Uiso d H
H9 1 .994(4) .052(2) .605(3) .08(1) Uiso d H
H10 1 .891(4) .067(2) .728(3) .07(1) Uiso d H
H11 1 .696(3) .091(2) .670(3) .05(1) Uiso d H
H12 1 .603(4) .107(2) .496(3) .06(1) Uiso d H
H14 1 .751(4) .261(2) .034(3) .06(1) Uiso d H
H15 1 .688(5) .351(3) -.088(4) .11(2) Uiso d H
H16 1 .767(4) .441(3) -.054(4) .08(2) Uiso d H
H17 1 .933(4) .470(2) .074(3) .06(1) Uiso d H
H18 1 .996(3) .385(2) .191(3) .04(1) Uiso d H
H20 1 1.075(3) .191(2) .108(3) .041(9) Uiso d H
H21 1 1.275(3) .198(2) .124(3) .05(1) Uiso d H
H22 1 1.385(5) .253(3) .252(4) .09(2) Uiso d H
H23 1 1.329(3) .312(2) .363(3) .05(1) Uiso d H
H24 1 1.134(3) .311(2) .345(3) .05(1) Uiso d H
H26 1 .657(3) .234(2) .177(2) .032(8) Uiso d H
H27 1 .613(3) .342(2) .232(2) .034(8) Uiso d H
H28 1 .589(3) .335(2) .405(3) .05(1) Uiso d H
H29 1 .632(3) .227(2) .467(2) .035(8) Uiso d H
H31 1 .883(3) .375(2) .323(2) .026(7) Uiso d H
H32 1 .865(3) .366(2) .503(3) .06(1) Uiso d H
H33 1 .907(3) .254(2) .544(3) .06(1) Uiso d H
H34 1 .948(3) .189(2) .406(2) .034(8) Uiso d H

loop_
_atom_type_symbol
_atom_type_description
_atom_type_scat_dispersion_real
_atom_type_scat_dispersion_imag
_atom_type_scat_source
C C 0.0033 0.0016 'International Tables Vol C Tables 4.2.6.8 and 6.1.1.4'
H H 0.0000 0.0000 'International Tables Vol C Tables 4.2.6.8 and 6.1.1.4'
O O 0.0106 0.0060 'International Tables Vol C Tables 4.2.6.8 and 6.1.1.4'
P P 0.1023 0.0942 'International Tables Vol C Tables 4.2.6.8 and 6.1.1.4'
Cl Cl 0.1484 0.1585 'International Tables Vol C Tables 4.2.6.8 and 6.1.1.4'
Fe Fe 0.3463 0.8444 'International Tables Vol C Tables 4.2.6.8 and 6.1.1.4'
Sn Sn -0.6537 1.4246 'International Tables Vol C Tables 4.2.6.8 and 6.1.1.4'

loop_
_geom_angle_atom_site_label_1
_geom_angle_atom_site_label_2
_geom_angle_atom_site_label_3
_geom_angle
_geom_angle_publ_flag
O2 Sn O1 85.31(8) yes
O2 Sn Cl4 86.22(6) yes
O1 Sn Cl4 86.09(6) yes
O2 Sn Cl3 84.77(6) yes
O1 Sn Cl3 85.88(6) yes
Cl4 Sn Cl3 168.38(3) yes
O2 Sn Cl2 90.94(6) yes
O1 Sn Cl2 176.15(6) yes
Cl4 Sn Cl2 94.55(4) yes
Cl3 Sn Cl2 92.91(4) yes
O2 Sn Cl1 174.65(6) yes
O1 Sn Cl1 89.39(6) yes
Cl4 Sn Cl1 92.71(4) yes
Cl3 Sn Cl1 95.58(4) yes
Cl2 Sn Cl1 94.37(4) yes
O1 P1 C25 112.97(13) yes
O1 P1 C1 111.30(14) yes
C25 P1 C1 106.58(14) yes
O1 P1 C7 108.06(14) yes
C25 P1 C7 106.83(14) yes
C1 P1 C7 111.03(14) yes
O2 P2 C30 113.54(13) yes
O2 P2 C13 108.46(13) yes
C30 P2 C13 108.09(14) yes
O2 P2 C19 112.87(13) yes
C30 P2 C19 106.37(13) yes
C13 P2 C19 107.24(14) yes
P1 O1 Sn 161.52(14) yes
P2 O2 Sn 158.88(14) yes
C6 C1 C2 118.6(3) ?
C6 C1 P1 119.7(3) ?
C2 C1 P1 121.6(2) ?
C1 C2 C3 120.1(4) ?
C4 C3 C2 120.4(4) ?
C3 C4 C5 120.1(4) ?
C4 C5 C6 120.8(4) ?
C1 C6 C5 119.9(4) ?
C8 C7 C12 119.6(3) ?
C8 C7 P1 118.1(3) ?
C12 C7 P1 122.1(3) ?
C7 C8 C9 119.8(4) ?
C10 C9 C8 119.8(4) ?
C11 C10 C9 120.3(4) ?
C10 C11 C12 120.7(4) ?
C11 C12 C7 119.7(4) ?
C14 C13 C18 120.2(3) ?
C14 C13 P2 118.7(2) ?
C18 C13 P2 121.1(2) ?
C13 C14 C15 118.7(4) ?
C16 C15 C14 120.8(4) ?
C17 C16 C15 120.3(4) ?
C16 C17 C18 119.8(4) ?
C17 C18 C13 120.1(4) ?
C24 C19 C20 120.3(3) ?
C24 C19 P2 121.5(2) ?
C20 C19 P2 118.2(2) ?
C21 C20 C19 118.6(3) ?
C22 C21 C20 120.9(4) ?
C21 C22 C23 120.7(3) ?
C22 C23 C24 119.7(4) ?
C19 C24 C23 119.9(3) ?
C26 C25 C29 107.6(3) ?
C26 C25 P1 124.3(2) ?
C29 C25 P1 128.0(2) ?
C27 C26 C25 107.4(3) ?
C28 C27 C26 109.2(3) ?
C27 C28 C29 108.0(3) ?
C28 C29 C25 107.7(3) ?
C34 C30 C31 107.3(3) ?
C34 C30 P2 123.8(2) ?
C31 C30 P2 128.9(2) ?
P2 C30 Fe 125.16(15) ?
C32 C31 C30 107.5(3) ?
C33 C32 C31 108.6(3) ?
C32 C33 C34 108.8(3) ?
C33 C34 C30 107.8(3) ?

loop_
_geom_bond_atom_site_label_1
_geom_bond_atom_site_label_2
_geom_bond_distance
_geom_bond_publ_flag
Sn O2 2.111(2) yes
Sn O1 2.127(2) yes
Sn Cl4 2.3710(11) yes
Sn Cl3 2.3779(10) yes
Sn Cl2 2.3818(10) yes
Sn Cl1 2.3894(9) yes
Fe C30 2.023(3) ?
Fe C25 2.029(3) ?
Fe C31 2.031(3) ?
Fe C29 2.039(3) ?
Fe C26 2.044(3) ?
Fe C34 2.047(3) ?
Fe C27 2.046(3) ?
Fe C32 2.053(3) ?
Fe C28 2.053(3) ?
Fe C33 2.059(3) ?
P1 O1 1.505(2) yes
P2 O2 1.502(2) yes
P1 C1 1.789(3) yes
P1 C7 1.805(3) yes
P1 C25 1.784(3) yes
P2 C13 1.790(3) yes
P2 C19 1.794(3) yes
P2 C30 1.773(3) yes
C1 C6 1.386(5) ?
C1 C2 1.396(5) ?
C2 C3 1.389(5) ?
C3 C4 1.361(7) ?
C4 C5 1.362(7) ?
C5 C6 1.390(5) ?
C7 C8 1.383(5) ?
C7 C12 1.388(5) ?
C8 C9 1.385(5) ?
C9 C10 1.385(6) ?
C10 C11 1.353(7) ?
C11 C12 1.382(5) ?
C13 C14 1.380(5) ?
C13 C18 1.388(4) ?
C14 C15 1.382(5) ?
C15 C16 1.381(6) ?
C16 C17 1.360(6) ?
C17 C18 1.380(5) ?
C19 C24 1.376(4) ?
C19 C20 1.397(4) ?
C20 C21 1.383(5) ?
C21 C22 1.359(6) ?
C22 C23 1.372(6) ?
C23 C24 1.384(5) ?
C25 C26 1.434(4) ?
C25 C29 1.436(4) ?
C26 C27 1.414(4) ?
C27 C28 1.412(5) ?
C28 C29 1.422(5) ?
C30 C34 1.427(4) ?
C30 C31 1.440(4) ?
C31 C32 1.414(5) ?
C32 C33 1.402(6) ?
C33 C34 1.414(4) ?
